data_2011542
loop_
_publ_author_name
'Hosomi, Hiroyuki'
'Ohba, Shigeru'
'Ito, Yoshikatsu'

_publ_section_title
;
 4,5-Dichlorophthalic acid--<i>trans</i>-cinnamamide(1/2) and
 3,4,5,6-tetrachlorophthalic acid--<i>trans</i>-cinnamamide(1/2)
;
_journal_issue 11
_journal_name_full 'Acta Crystallographica Section C'
_journal_page_first e509
_journal_page_last e510
_journal_paper_doi 10.1107/S010827010001338X
_journal_volume 56
_journal_year 2000
_chemical_formula_iupac 'C8 H2 Cl4 O4, 2C9 H9 N1 O1'
_chemical_formula_moiety 'C8 H2 Cl4 O4, 2C9 H9 N1 O1'
_chemical_formula_sum 'C26 H20 Cl4 N2 O6'
_chemical_formula_weight 598.27
_space_group_IT_number 2
_symmetry_cell_setting triclinic
_symmetry_space_group_name_Hall '-P 1'
_symmetry_space_group_name_H-M 'P -1'
_cell_angle_alpha 93.48(2)
_cell_angle_beta 110.570(10)
_cell_angle_gamma 91.58(2)
_cell_formula_units_Z 2
_cell_length_a 9.937(2)
_cell_length_b 15.895(4)
_cell_length_c 9.015(2)
_cell_measurement_reflns_used 25
_cell_measurement_temperature 298.0(10)
_cell_measurement_theta_max 15.0
_cell_measurement_theta_min 14.4
_cell_volume 1328.8(5)
_computing_cell_refinement 'MSC/AFC Diffractometer Control Software'
_computing_data_collection
;MSC/AFC Diffractometer Control Software
(Molecular Structure Corporation, 1993)
;
_computing_data_reduction
;TEXSAN
(Molecular Structure Corporation, 1999)
;
_computing_publication_material TEXSAN
_computing_structure_refinement 'SHELXL97 (Sheldrick, 1997)'
_computing_structure_solution 'SIR92 (Altomare et al., 1994)'
_diffrn_measurement_device_type 'Rigaku AFC-7R'
_diffrn_measurement_method \q-2\q
_diffrn_radiation_type MoK\a
_diffrn_radiation_wavelength .71073
_diffrn_reflns_av_R_equivalents .029
_diffrn_reflns_limit_h_max 0
_diffrn_reflns_limit_h_min -13
_diffrn_reflns_limit_k_max 21
_diffrn_reflns_limit_k_min -21
_diffrn_reflns_limit_l_max 12
_diffrn_reflns_limit_l_min -12
_diffrn_reflns_number 6442
_diffrn_reflns_theta_max 27.5
_diffrn_reflns_theta_min 2.5
_diffrn_standards_decay_% 0
_diffrn_standards_interval_count 150
_diffrn_standards_number 3
_exptl_absorpt_coefficient_mu .490
_exptl_absorpt_correction_T_max .929
_exptl_absorpt_correction_T_min .772
_exptl_absorpt_correction_type '\y scan'
_exptl_absorpt_process_details '(North et al., 1968)'
_exptl_crystal_colour colourless
_exptl_crystal_density_diffrn 1.495
_exptl_crystal_density_method 'not measured'
_exptl_crystal_description plate
_exptl_crystal_size_max .6
_exptl_crystal_size_mid .6
_exptl_crystal_size_min .15
_refine_diff_density_max .27
_refine_diff_density_min -.27
_refine_ls_extinction_method none
_refine_ls_goodness_of_fit_ref 1.06
_refine_ls_hydrogen_treatment refall
_refine_ls_number_parameters 423
_refine_ls_number_reflns 6092
_refine_ls_R_factor_gt .038
_refine_ls_shift/su_max .001
_refine_ls_structure_factor_coef Fsqd
_refine_ls_weighting_details 'w = 1/[\s^2^(Fo^2^) + (0.0471P)^2^+0.6677P] where P = (Fo^2^+2Fc^2^)/3'
_refine_ls_weighting_scheme calc
_refine_ls_wR_factor_ref .113
_reflns_number_gt 4659
_reflns_number_total 6092
_reflns_threshold_expression I>2\s(I)
_cod_data_source_file qa0400.cif
_cod_data_source_block II
_cod_database_code 2011542

loop_
_symmetry_equiv_pos_as_xyz
x,y,z
-x,-y,-z

loop_
_atom_site_label
_atom_site_fract_x
_atom_site_fract_y
_atom_site_fract_z
_atom_site_U_iso_or_equiv
_atom_site_adp_type
_atom_site_calc_flag
_atom_site_refinement_flags
_atom_site_occupancy
_atom_site_disorder_assembly
_atom_site_disorder_group
_atom_site_type_symbol
Cl1 .49893(6) .23519(4) -.17381(6) .0550(2) Uani d . 1.00 . . Cl
Cl2 .64513(7) .41052(4) -.03325(7) .0635(2) Uani d . 1.00 . . Cl
Cl3 .65204(7) .48141(4) .29897(8) .0643(2) Uani d . 1.00 . . Cl
Cl4 .50722(7) .37683(4) .48784(7) .0607(2) Uani d . 1.00 . . Cl
O5 .4875(2) .17930(10) .4817(2) .0567(4) Uani d . 1.00 . . O
O6 .2718(2) .16860(10) .2854(2) .0551(4) Uani d . 1.00 . . O
O7 .4347(2) .07527(9) .1171(2) .0536(4) Uani d . 1.00 . . O
O8 .2709(2) .13090(10) -.0871(2) .0609(4) Uani d . 1.00 . . O
O9 .1870(2) .04000(10) .3962(2) .0590(4) Uani d . 1.00 . . O
O10 .2815(2) -.05220(10) .0875(2) .0695(5) Uani d . 1.00 . . O
N11 .3913(3) .0297(2) .6034(3) .0685(6) Uani d . 1.00 . . N
N12 .0986(2) -.02010(10) -.1292(3) .0569(5) Uani d . 1.00 . . N
C13 .4064(2) .19670(10) .3535(2) .0430(4) Uani d . 1.00 . . C
C14 .4556(2) .25340(10) .2517(2) .0383(4) Uani d . 1.00 . . C
C15 .5132(2) .33440(10) .3097(2) .0406(4) Uani d . 1.00 . . C
C16 .5719(2) .38350(10) .2217(3) .0432(4) Uani d . 1.00 . . C
C17 .5685(2) .35180(10) .0734(2) .0427(4) Uani d . 1.00 . . C
C18 .5043(2) .27210(10) .0119(2) .0401(4) Uani d . 1.00 . . C
C19 .4483(2) .22260(10) .1004(2) .0383(4) Uani d . 1.00 . . C
C20 .3764(2) .13670(10) .0330(2) .0424(4) Uani d . 1.00 . . C
C21 .2616(3) .00150(10) .5111(3) .0497(5) Uani d . 1.00 . . C
C22 .2127(3) -.0784(2) .5549(3) .0558(6) Uani d . 1.00 . . C
C23 .0864(3) -.1170(2) .4802(3) .0540(5) Uani d . 1.00 . . C
C24 .0322(2) -.19660(10) .5209(3) .0497(5) Uani d . 1.00 . . C
C25 -.1025(3) -.2299(2) .4246(3) .0565(6) Uani d . 1.00 . . C
C26 -.1583(3) -.3039(2) .4577(4) .0659(7) Uani d . 1.00 . . C
C27 -.0817(3) -.3456(2) .5868(4) .0678(7) Uani d . 1.00 . . C
C28 .0522(3) -.3132(2) .6834(4) .0688(7) Uani d . 1.00 . . C
C29 .1096(3) -.2390(2) .6514(3) .0610(6) Uani d . 1.00 . . C
C30 .1571(2) -.06900(10) -.0148(3) .0488(5) Uani d . 1.00 . . C
C31 .0757(3) -.14590(10) -.0068(3) .0520(5) Uani d . 1.00 . . C
C32 .1273(3) -.19610(10) .1102(3) .0497(5) Uani d . 1.00 . . C
C33 .0623(2) -.27700(10) .1278(3) .0493(5) Uani d . 1.00 . . C
C34 -.0698(3) -.3102(2) .0222(4) .0637(7) Uani d . 1.00 . . C
C35 -.1225(3) -.3881(2) .0424(4) .0822(9) Uani d . 1.00 . . C
C36 -.0447(4) -.4341(2) .1665(5) .0823(9) Uani d . 1.00 . . C
C37 .0843(4) -.4016(2) .2715(4) .0767(8) Uani d . 1.00 . . C
C38 .1376(3) -.3229(2) .2528(3) .0601(6) Uani d . 1.00 . . C
H6 .251(4) .128(2) .345(4) .09620(10) Uiso d . 1.00 . . H
H7 .367(4) .022(2) .089(4) .1159(2) Uiso d . 1.00 . . H
H11A .422(3) .073(2) .582(3) .06250(10) Uiso d . 1.00 . . H
H11B .439(4) -.002(2) .681(5) .1079(2) Uiso d . 1.00 . . H
H12A .144(3) .028(2) -.133(3) .06037(9) Uiso d . 1.00 . . H
H12B .014(4) -.034(2) -.203(4) .08500(10) Uiso d . 1.00 . . H
H22 .278(4) -.104(2) .640(4) .10720(10) Uiso d . 1.00 . . H
H23 .023(3) -.089(2) .389(4) .08090(10) Uiso d . 1.00 . . H
H25 -.156(3) -.201(2) .335(4) .07560(10) Uiso d . 1.00 . . H
H26 -.248(4) -.326(2) .392(4) .09050(10) Uiso d . 1.00 . . H
H27 -.119(3) -.396(2) .609(4) .08290(10) Uiso d . 1.00 . . H
H28 .101(3) -.336(2) .769(3) .07150(10) Uiso d . 1.00 . . H
H29 .204(3) -.217(2) .723(3) .07180(10) Uiso d . 1.00 . . H
H31 -.017(3) -.160(2) -.092(3) .07510(10) Uiso d . 1.00 . . H
H32 .223(3) -.180(2) .196(3) .06392(9) Uiso d . 1.00 . . H
H34 -.123(3) -.280(2) -.064(3) .07240(10) Uiso d . 1.00 . . H
H35 -.215(4) -.411(2) -.035(4) .1119(2) Uiso d . 1.00 . . H
H36 -.081(4) -.493(2) .170(4) .10160(10) Uiso d . 1.00 . . H
H37 .138(3) -.431(2) .355(4) .08620(10) Uiso d . 1.00 . . H
H38 .224(3) -.301(2) .326(3) .06197(9) Uiso d . 1.00 . . H

loop_
_atom_site_aniso_label
_atom_site_aniso_U_11
_atom_site_aniso_U_22
_atom_site_aniso_U_33
_atom_site_aniso_U_12
_atom_site_aniso_U_13
_atom_site_aniso_U_23
Cl1 .0602(3) .0640(4) .0420(3) -.0087(3) .0213(2) -.0018(2)
Cl2 .0689(4) .0640(4) .0612(4) -.0174(3) .0268(3) .0174(3)
Cl3 .0750(4) .0415(3) .0736(4) -.0175(3) .0256(3) -.0052(3)
Cl4 .0696(4) .0611(4) .0547(3) -.0114(3) .0301(3) -.0137(3)
O5 .0578(9) .0660(10) .0400(8) -.0163(8) .0093(7) .0122(7)
O6 .0426(8) .0640(10) .0564(9) -.0130(7) .0133(7) .0182(8)
O7 .0507(9) .0377(8) .0585(9) -.0060(6) .0021(7) .0066(7)
O8 .0650(10) .0507(9) .0465(8) -.0200(8) -.0044(8) .0096(7)
O9 .0509(9) .0600(10) .0622(10) -.0125(7) .0143(8) .0168(8)
O10 .0580(10) .0460(9) .0820(10) -.0142(8) -.0034(9) .0181(8)
N11 .0660(10) .0640(10) .0650(10) -.0120(10) .0090(10) .0210(10)
N12 .0570(10) .0470(10) .0560(10) -.0147(9) .0080(10) .0092(9)
C13 .0450(10) .0420(10) .0410(10) -.0063(8) .0152(9) .0024(8)
C14 .0345(9) .0386(10) .0394(9) -.0040(7) .0100(8) .0048(8)
C15 .0401(10) .0385(10) .0418(10) -.0031(8) .0135(8) -.0001(8)
C16 .0410(10) .0334(9) .0520(10) -.0053(8) .0122(9) .0032(8)
C17 .0381(10) .0440(10) .0450(10) -.0043(8) .0140(8) .0113(8)
C18 .0362(10) .0450(10) .0369(9) -.0011(8) .0099(8) .0044(8)
C19 .0346(9) .0394(10) .0374(9) -.0033(7) .0084(8) .0049(8)
C20 .0460(10) .0377(10) .0410(10) -.0080(8) .0127(9) .0028(8)
C21 .0550(10) .0490(10) .0510(10) .0004(10) .0250(10) .0088(10)
C22 .0570(10) .0560(10) .0590(10) .0010(10) .0230(10) .0150(10)
C23 .0550(10) .0570(10) .0530(10) .0010(10) .0220(10) .0140(10)
C24 .0520(10) .0480(10) .0560(10) .0019(9) .0260(10) .0106(10)
C25 .0560(10) .0530(10) .0600(10) .0020(10) .0190(10) .0180(10)
C26 .0570(10) .060(2) .077(2) -.0090(10) .0180(10) .0150(10)
C27 .068(2) .0500(10) .088(2) -.0040(10) .0290(10) .0240(10)
C28 .067(2) .070(2) .069(2) .0070(10) .0190(10) .0320(10)
C29 .0510(10) .067(2) .0630(10) -.0030(10) .0170(10) .0140(10)
C30 .0480(10) .0400(10) .0550(10) -.0048(9) .0143(10) .0024(9)
C31 .0490(10) .0430(10) .0600(10) -.0078(9) .0150(10) .0035(10)
C32 .0470(10) .0410(10) .0600(10) -.0039(9) .0180(10) .0034(10)
C33 .0480(10) .0440(10) .0610(10) -.0004(9) .0250(10) .0052(10)
C34 .0550(10) .0520(10) .079(2) -.0070(10) .0170(10) .0160(10)
C35 .065(2) .067(2) .106(2) -.0220(10) .019(2) .018(2)
C36 .082(2) .057(2) .112(3) -.0120(10) .038(2) .026(2)
C37 .076(2) .068(2) .089(2) .0030(10) .030(2) .033(2)
C38 .0560(10) .0560(10) .068(2) -.0010(10) .0210(10) .0130(10)

loop_
_atom_type_symbol
_atom_type_description
_atom_type_scat_dispersion_real
_atom_type_scat_dispersion_imag
_atom_type_scat_source
C C .003 .002
;International Tables for Crystallography
(1992, Vol. C)
;
H H .000 .000
;International Tables for Crystallography
(1992, Vol. C)
;
Cl Cl .148 .159
;International Tables for Crystallography
(1992, Vol. C)
;
N N .006 .003
;International Tables for Crystallography
(1992, Vol. C)
;
O O .011 .006
;International Tables for Crystallography
(1992, Vol. C)
;

loop_
_geom_angle_atom_site_label_1
_geom_angle_atom_site_label_2
_geom_angle_atom_site_label_3
_geom_angle_site_symmetry_1
_geom_angle_site_symmetry_2
_geom_angle_site_symmetry_3
_geom_angle
_geom_angle_publ_flag
C13 O6 H6 1_555 1_555 1_555 109.0(10) no
C20 O7 H7 1_555 1_555 1_555 111.0(10) no
C21 N11 H11A 1_555 1_555 1_555 117.0(10) no
C21 N11 H11B 1_555 1_555 1_555 117(2) no
H11A N11 H11B 1_555 1_555 1_555 125(2) no
C30 N12 H12A 1_555 1_555 1_555 119.0(10) no
C30 N12 H12B 1_555 1_555 1_555 121(2) no
H12A N12 H12B 1_555 1_555 1_555 119(2) no
O5 C13 O6 1_555 1_555 1_555 125.7(2) no
O5 C13 C14 1_555 1_555 1_555 121.4(2) no
O6 C13 C14 1_555 1_555 1_555 112.9(2) no
C13 C14 C15 1_555 1_555 1_555 120.5(2) no
C13 C14 C19 1_555 1_555 1_555 119.6(2) no
C15 C14 C19 1_555 1_555 1_555 119.9(2) no
Cl4 C15 C14 1_555 1_555 1_555 120.2(2) no
Cl4 C15 C16 1_555 1_555 1_555 119.40(10) no
C14 C15 C16 1_555 1_555 1_555 120.4(2) no
Cl3 C16 C15 1_555 1_555 1_555 120.1(2) no
Cl3 C16 C17 1_555 1_555 1_555 120.2(2) no
C15 C16 C17 1_555 1_555 1_555 119.6(2) no
Cl2 C17 C16 1_555 1_555 1_555 120.0(2) no
Cl2 C17 C18 1_555 1_555 1_555 120.1(2) no
C16 C17 C18 1_555 1_555 1_555 119.9(2) no
Cl1 C18 C17 1_555 1_555 1_555 118.9(2) no
Cl1 C18 C19 1_555 1_555 1_555 120.60(10) no
C17 C18 C19 1_555 1_555 1_555 120.5(2) no
C14 C19 C18 1_555 1_555 1_555 119.6(2) no
C14 C19 C20 1_555 1_555 1_555 119.8(2) no
C18 C19 C20 1_555 1_555 1_555 120.6(2) no
O7 C20 O8 1_555 1_555 1_555 126.2(2) no
O7 C20 C19 1_555 1_555 1_555 114.20(10) no
O8 C20 C19 1_555 1_555 1_555 119.6(2) no
O9 C21 N11 1_555 1_555 1_555 122.1(2) no
O9 C21 C22 1_555 1_555 1_555 123.5(2) no
N11 C21 C22 1_555 1_555 1_555 114.4(2) no
C21 C22 C23 1_555 1_555 1_555 124.5(2) no
C21 C22 H22 1_555 1_555 1_555 117(2) no
C23 C22 H22 1_555 1_555 1_555 117(2) no
C22 C23 C24 1_555 1_555 1_555 126.3(2) no
C22 C23 H23 1_555 1_555 1_555 115.0(10) no
C24 C23 H23 1_555 1_555 1_555 118.0(10) no
C23 C24 C25 1_555 1_555 1_555 118.3(2) no
C23 C24 C29 1_555 1_555 1_555 123.1(2) no
C25 C24 C29 1_555 1_555 1_555 118.6(2) no
C24 C25 C26 1_555 1_555 1_555 120.6(2) no
C24 C25 H25 1_555 1_555 1_555 118.0(10) no
C26 C25 H25 1_555 1_555 1_555 120.0(10) no
C25 C26 C27 1_555 1_555 1_555 120.7(2) no
C25 C26 H26 1_555 1_555 1_555 120(2) no
C27 C26 H26 1_555 1_555 1_555 119(2) no
C26 C27 C28 1_555 1_555 1_555 119.2(3) no
C26 C27 H27 1_555 1_555 1_555 120.0(10) no
C28 C27 H27 1_555 1_555 1_555 119.0(10) no
C27 C28 C29 1_555 1_555 1_555 120.7(3) no
C27 C28 H28 1_555 1_555 1_555 121.0(10) no
C29 C28 H28 1_555 1_555 1_555 117.0(10) no
C24 C29 C28 1_555 1_555 1_555 120.2(2) no
C24 C29 H29 1_555 1_555 1_555 120.0(10) no
C28 C29 H29 1_555 1_555 1_555 119.0(10) no
O10 C30 N12 1_555 1_555 1_555 121.9(2) no
O10 C30 C31 1_555 1_555 1_555 119.5(2) no
N12 C30 C31 1_555 1_555 1_555 118.5(2) no
C30 C31 C32 1_555 1_555 1_555 121.1(2) no
C30 C31 H31 1_555 1_555 1_555 118.0(10) no
C32 C31 H31 1_555 1_555 1_555 120.0(10) no
C31 C32 C33 1_555 1_555 1_555 126.9(2) no
C31 C32 H32 1_555 1_555 1_555 118.0(10) no
C33 C32 H32 1_555 1_555 1_555 114.0(10) no
C32 C33 C34 1_555 1_555 1_555 123.0(2) no
C32 C33 C38 1_555 1_555 1_555 118.2(2) no
C34 C33 C38 1_555 1_555 1_555 118.8(2) no
C33 C34 C35 1_555 1_555 1_555 120.0(3) no
C33 C34 H34 1_555 1_555 1_555 119.0(10) no
C35 C34 H34 1_555 1_555 1_555 119.0(10) no
C34 C35 C36 1_555 1_555 1_555 120.6(3) no
C34 C35 H35 1_555 1_555 1_555 118(2) no
C36 C35 H35 1_555 1_555 1_555 121(2) no
C35 C36 C37 1_555 1_555 1_555 119.7(3) no
C35 C36 H36 1_555 1_555 1_555 118.0(10) no
C37 C36 H36 1_555 1_555 1_555 121.0(10) no
C36 C37 C38 1_555 1_555 1_555 120.1(3) no
C36 C37 H37 1_555 1_555 1_555 120.0(10) no
C38 C37 H37 1_555 1_555 1_555 119.0(10) no
C33 C38 C37 1_555 1_555 1_555 120.8(2) no
C33 C38 H38 1_555 1_555 1_555 120.0(10) no
C37 C38 H38 1_555 1_555 1_555 118.0(10) no

loop_
_geom_bond_atom_site_label_1
_geom_bond_atom_site_label_2
_geom_bond_site_symmetry_1
_geom_bond_site_symmetry_2
_geom_bond_distance
_geom_bond_publ_flag
Cl1 C18 . . 1.722(2) yes
Cl2 C17 . . 1.720(3) yes
Cl3 C16 . . 1.718(2) yes
Cl4 C15 . . 1.725(2) yes
O5 C13 . . 1.208(2) yes
O6 C13 . . 1.312(2) yes
O6 H6 . . .93(4) no
O7 C20 . . 1.294(2) yes
O7 H7 . . 1.03(4) no
O8 C20 . . 1.210(2) yes
O9 C21 . . 1.249(3) yes
O10 C30 . . 1.265(3) yes
N11 C21 . . 1.313(3) yes
N11 H11A . . .81(3) no
N11 H11B . . .89(4) no
N12 C30 . . 1.306(3) yes
N12 H12A . . .88(3) no
N12 H12B . . .88(3) no
C13 C14 . . 1.511(3) no
C14 C15 . . 1.389(3) no
C14 C19 . . 1.397(3) no
C15 C16 . . 1.397(3) no
C16 C17 . . 1.389(3) no
C17 C18 . . 1.393(3) no
C18 C19 . . 1.389(3) no
C19 C20 . . 1.511(3) no
C21 C22 . . 1.472(4) yes
C22 C23 . . 1.311(3) yes
C22 H22 . . .94(3) no
C23 C24 . . 1.477(4) no
C23 H23 . . .99(3) no
C24 C25 . . 1.383(3) no
C24 C29 . . 1.385(3) no
C25 C26 . . 1.379(4) no
C25 H25 . . .95(3) no
C26 C27 . . 1.369(4) no
C26 H26 . . .93(3) no
C27 C28 . . 1.375(4) no
C27 H27 . . .94(3) no
C28 C29 . . 1.385(4) no
C28 H28 . . .87(3) no
C29 H29 . . .97(3) no
C30 C31 . . 1.467(3) yes
C31 C32 . . 1.326(3) yes
C31 H31 . . .98(3) no
C32 C33 . . 1.465(3) no
C32 H32 . . 1.01(2) no
C33 C34 . . 1.390(3) no
C33 C38 . . 1.378(3) no
C34 C35 . . 1.379(4) no
C34 H34 . . .94(3) no
C35 C36 . . 1.381(5) no
C35 H35 . . .98(3) no
C36 C37 . . 1.363(4) no
C36 H36 . . 1.01(4) no
C37 C38 . . 1.388(4) no
C37 H37 . . .92(3) no
C38 H38 . . .92(2) no

loop_
_geom_hbond_atom_site_label_D
_geom_hbond_atom_site_label_H
_geom_hbond_atom_site_label_A
_geom_hbond_site_symmetry_A
_geom_hbond_distance_DH
_geom_hbond_distance_HA
_geom_hbond_distance_DA
_geom_hbond_angle_DHA
O6 H6 O9 . .93(4) 1.68(4) 2.575(3) 163(3)
O7 H7 O10 . 1.03(4) 1.43(4) 2.444(2) 167(4)
N11 H11A O5 . .81(3) 2.15(3) 2.949(3) 169(3)
N11 H11B O7 2_656 .89(4) 2.23(4) 3.120(3) 177(3)
N12 H12A O8 . .88(3) 1.97(3) 2.835(3) 166(2)
N12 H12B O9 2_555 .88(3) 2.14(3) 3.001(2) 167(3)

loop_
_cod_related_entry_id
_cod_related_entry_database
_cod_related_entry_code
1 ChemSpider 30652311
